data_7051638
loop_
_publ_author_name
'Tidmarsh, Ian S.'
'Taylor, Brian F.'
'Hardie, Michaele J.'
'Russo, Luca'
'Clegg, William'
'Ward, Michael D.'

_publ_section_title
;
 Further investigations into tetrahedral M4L6 cage complexes containing
 guest anions: new structures and NMR spectroscopic studies
;
_journal_issue 2
_journal_name_full 'New Journal of Chemistry'
_journal_page_first 366
_journal_paper_doi 10.1039/b816864d
_journal_volume 33
_journal_year 2009
_chemical_formula_sum 'C32 H24 N6'
_chemical_formula_weight 492.57
_chemical_name_systematic
;
?
;
_space_group_IT_number 2
_symmetry_cell_setting triclinic
_symmetry_space_group_name_Hall '-P 1'
_symmetry_space_group_name_H-M 'P -1'
_atom_sites_solution_hydrogens geom
_atom_sites_solution_primary direct
_atom_sites_solution_secondary difmap
_audit_creation_method SHELXL-97
_cell_angle_alpha 98.106(6)
_cell_angle_beta 98.719(6)
_cell_angle_gamma 100.454(6)
_cell_formula_units_Z 2
_cell_length_a 9.7446(9)
_cell_length_b 11.5028(11)
_cell_length_c 11.7836(11)
_cell_measurement_reflns_used 6284
_cell_measurement_temperature 100(2)
_cell_measurement_theta_max 27.43
_cell_measurement_theta_min 2.32
_cell_volume 1264.5(2)
_computing_cell_refinement 'Bruker SMART'
_computing_data_collection 'Bruker SMART'
_computing_data_reduction 'Bruker SAINT'
_computing_molecular_graphics 'Bruker SHELXTL'
_computing_publication_material 'Bruker SHELXTL'
_computing_structure_refinement 'SHELXL-97 (Sheldrick, 1997)'
_computing_structure_solution 'SHELXS-97 (Sheldrick, 1990)'
_diffrn_ambient_temperature 150(2)
_diffrn_measured_fraction_theta_full 0.995
_diffrn_measured_fraction_theta_max 0.995
_diffrn_measurement_device_type 'CCD area detector'
_diffrn_measurement_method 'phi and omega scans'
_diffrn_radiation_monochromator graphite
_diffrn_radiation_source 'sealed tube'
_diffrn_radiation_type MoK\a
_diffrn_radiation_wavelength 0.71073
_diffrn_reflns_av_R_equivalents 0.0340
_diffrn_reflns_av_sigmaI/netI 0.0319
_diffrn_reflns_limit_h_max 12
_diffrn_reflns_limit_h_min -12
_diffrn_reflns_limit_k_max 14
_diffrn_reflns_limit_k_min -14
_diffrn_reflns_limit_l_max 14
_diffrn_reflns_limit_l_min -14
_diffrn_reflns_number 20069
_diffrn_reflns_theta_full 26.37
_diffrn_reflns_theta_max 26.37
_diffrn_reflns_theta_min 1.78
_exptl_absorpt_coefficient_mu 0.079
_exptl_absorpt_correction_T_max 0.9921
_exptl_absorpt_correction_T_min 0.9766
_exptl_absorpt_correction_type multi-scan
_exptl_absorpt_process_details SADABS
_exptl_crystal_colour Yellow
_exptl_crystal_density_diffrn 1.294
_exptl_crystal_density_method 'not measured'
_exptl_crystal_description Prismatic
_exptl_crystal_F_000 516
_exptl_crystal_size_max 0.30
_exptl_crystal_size_mid 0.25
_exptl_crystal_size_min 0.10
_refine_diff_density_max 0.320
_refine_diff_density_min -0.226
_refine_diff_density_rms 0.040
_refine_ls_extinction_method none
_refine_ls_goodness_of_fit_ref 1.049
_refine_ls_hydrogen_treatment constr
_refine_ls_matrix_type full
_refine_ls_number_parameters 343
_refine_ls_number_reflns 5148
_refine_ls_number_restraints 0
_refine_ls_restrained_S_all 1.049
_refine_ls_R_factor_all 0.0524
_refine_ls_R_factor_gt 0.0394
_refine_ls_shift/su_max 0.000
_refine_ls_shift/su_mean 0.000
_refine_ls_structure_factor_coef Fsqd
_refine_ls_weighting_details 'calc w=1/[\s^2^(Fo^2^)+(0.0442P)^2^+0.3739P] where P=(Fo^2^+2Fc^2^)/3'
_refine_ls_weighting_scheme calc
_refine_ls_wR_factor_gt 0.0960
_refine_ls_wR_factor_ref 0.1041
_reflns_number_gt 4085
_reflns_number_total 5148
_reflns_threshold_expression >2sigma(I)
_cod_data_source_file b816864d.txt
_cod_data_source_block imw1045p-1
_cod_depositor_comments
;
The following automatic conversions were performed:
'_symmetry_cell_setting' value 'Triclinic' changed to 'triclinic'
according to '/home/saulius/struct/CIF-dictionaries/cif_core.dic'
dictionary named 'cif_core.dic' version 2.4.1 from
2010-06-29.

'_exptl_absorpt_correction_type' value 'Multi-scan' changed
to 'multi-scan' according to
'/home/saulius/struct/CIF-dictionaries/cif_core.dic' dictionary named
'cif_core.dic' version 2.4.1 from 2010-06-29.

Automatic conversion script
Id: cif_fix_enum 1527 2010-12-29 10:47:43Z saulius 
;
_cod_original_sg_symbol_H-M P-1
_cod_database_code 7051638

loop_
_symmetry_equiv_pos_as_xyz
'x, y, z'
'-x, -y, -z'

loop_
_atom_site_label
_atom_site_type_symbol
_atom_site_fract_x
_atom_site_fract_y
_atom_site_fract_z
_atom_site_U_iso_or_equiv
_atom_site_adp_type
_atom_site_occupancy
_atom_site_symmetry_multiplicity
_atom_site_calc_flag
_atom_site_refinement_flags
_atom_site_disorder_assembly
_atom_site_disorder_group
N11 N 0.45386(13) 0.22504(11) 0.98104(10) 0.0287(3) Uani 1 1 d . . .
C12 C 0.39431(14) 0.31510(13) 0.94938(11) 0.0236(3) Uani 1 1 d . . .
C13 C 0.27946(16) 0.34763(14) 0.99394(12) 0.0283(3) Uani 1 1 d . . .
H13 H 0.2407 0.4123 0.9703 0.034 Uiso 1 1 calc R . .
C14 C 0.22293(17) 0.28389(15) 1.07328(12) 0.0337(4) Uani 1 1 d . . .
H14 H 0.1441 0.3037 1.1044 0.040 Uiso 1 1 calc R . .
C15 C 0.28289(17) 0.19093(14) 1.10652(12) 0.0332(4) Uani 1 1 d . . .
H15 H 0.2460 0.1454 1.1605 0.040 Uiso 1 1 calc R . .
C16 C 0.39810(17) 0.16597(14) 1.05915(12) 0.0319(3) Uani 1 1 d . . .
H16 H 0.4402 0.1032 1.0835 0.038 Uiso 1 1 calc R . .
N21 N 0.48282(12) 0.50479(10) 0.74754(9) 0.0220(3) Uani 1 1 d . . .
N22 N 0.39697(12) 0.46320(10) 0.81945(9) 0.0234(3) Uani 1 1 d . . .
C23 C 0.45805(14) 0.37995(12) 0.86401(11) 0.0226(3) Uani 1 1 d . . .
C24 C 0.58239(15) 0.36887(13) 0.82070(12) 0.0265(3) Uani 1 1 d . . .
H24 H 0.6442 0.3163 0.8387 0.032 Uiso 1 1 calc R . .
C25 C 0.59491(15) 0.45046(13) 0.74687(12) 0.0258(3) Uani 1 1 d . . .
H25 H 0.6686 0.4661 0.7033 0.031 Uiso 1 1 calc R . .
C26 C 0.45174(15) 0.60167(12) 0.68748(11) 0.0246(3) Uani 1 1 d . . .
H26A H 0.5374 0.6369 0.6585 0.029 Uiso 1 1 calc R . .
H26B H 0.4307 0.6652 0.7441 0.029 Uiso 1 1 calc R . .
C31 C 0.28064(14) 0.44592(12) 0.53319(11) 0.0211(3) Uani 1 1 d . . .
H31 H 0.3258 0.3866 0.5619 0.025 Uiso 1 1 calc R . .
C32 C 0.32771(14) 0.56320(12) 0.58545(11) 0.0209(3) Uani 1 1 d . . .
C33 C 0.25965(14) 0.65452(12) 0.54346(11) 0.0212(3) Uani 1 1 d . . .
C34 C 0.14877(14) 0.62216(12) 0.45124(11) 0.0217(3) Uani 1 1 d . . .
H34 H 0.1045 0.6828 0.4243 0.026 Uiso 1 1 calc R . .
C35 C 0.09712(14) 0.50076(12) 0.39396(11) 0.0201(3) Uani 1 1 d . . .
C36 C 0.16475(14) 0.40966(12) 0.43602(11) 0.0201(3) Uani 1 1 d . . .
C41 C -0.17687(15) 0.31262(13) 0.14372(11) 0.0253(3) Uani 1 1 d . . .
H41 H -0.2233 0.3713 0.1151 0.030 Uiso 1 1 calc R . .
C42 C -0.21913(15) 0.19559(14) 0.09073(12) 0.0280(3) Uani 1 1 d . . .
H42 H -0.2943 0.1736 0.0253 0.034 Uiso 1 1 calc R . .
C43 C -0.15206(16) 0.10588(14) 0.13225(12) 0.0290(3) Uani 1 1 d . . .
H43 H -0.1823 0.0247 0.0941 0.035 Uiso 1 1 calc R . .
C44 C -0.04437(15) 0.13588(13) 0.22673(12) 0.0257(3) Uani 1 1 d . . .
H44 H -0.0011 0.0749 0.2541 0.031 Uiso 1 1 calc R . .
C45 C 0.00420(14) 0.25712(12) 0.28491(11) 0.0214(3) Uani 1 1 d . . .
C46 C -0.06277(14) 0.34827(12) 0.24253(11) 0.0215(3) Uani 1 1 d . . .
C51 C 0.11690(14) 0.29027(12) 0.38100(11) 0.0211(3) Uani 1 1 d . . .
H51 H 0.1612 0.2302 0.4089 0.025 Uiso 1 1 calc R . .
C52 C -0.01502(14) 0.46777(12) 0.29816(11) 0.0217(3) Uani 1 1 d . . .
H52 H -0.0595 0.5279 0.2705 0.026 Uiso 1 1 calc R . .
N61 N 0.88496(12) 1.04853(10) 0.58404(10) 0.0254(3) Uani 1 1 d . . .
C62 C 0.78321(15) 1.03415(12) 0.64930(11) 0.0233(3) Uani 1 1 d . . .
C63 C 0.80096(16) 1.09647(13) 0.76314(12) 0.0285(3) Uani 1 1 d . . .
H63 H 0.7264 1.0858 0.8065 0.034 Uiso 1 1 calc R . .
C64 C 0.92948(16) 1.17417(14) 0.81162(13) 0.0331(4) Uani 1 1 d . . .
H64 H 0.9446 1.2169 0.8891 0.040 Uiso 1 1 calc R . .
C65 C 1.03540(16) 1.18851(13) 0.74540(13) 0.0308(3) Uani 1 1 d . . .
H65 H 1.1245 1.2409 0.7764 0.037 Uiso 1 1 calc R . .
C66 C 1.00807(15) 1.12442(13) 0.63266(12) 0.0272(3) Uani 1 1 d . . .
H66 H 1.0807 1.1349 0.5873 0.033 Uiso 1 1 calc R . .
N71 N 0.44781(12) 0.83441(10) 0.57079(9) 0.0218(3) Uani 1 1 d . . .
N72 N 0.54904(12) 0.91260(10) 0.65160(9) 0.0229(3) Uani 1 1 d . . .
C73 C 0.65181(14) 0.94729(12) 0.59240(11) 0.0219(3) Uani 1 1 d . . .
C74 C 0.61623(15) 0.89162(12) 0.47440(11) 0.0235(3) Uani 1 1 d . . .
H74 H 0.6715 0.9012 0.4152 0.028 Uiso 1 1 calc R . .
C75 C 0.48466(15) 0.82088(12) 0.46404(11) 0.0237(3) Uani 1 1 d . . .
H75 H 0.4293 0.7714 0.3949 0.028 Uiso 1 1 calc R . .
C76 C 0.30993(14) 0.78501(12) 0.59908(12) 0.0234(3) Uani 1 1 d . . .
H76A H 0.2394 0.8313 0.5709 0.028 Uiso 1 1 calc R . .
H76B H 0.3183 0.7927 0.6847 0.028 Uiso 1 1 calc R . .

loop_
_atom_site_aniso_label
_atom_site_aniso_U_11
_atom_site_aniso_U_22
_atom_site_aniso_U_33
_atom_site_aniso_U_23
_atom_site_aniso_U_13
_atom_site_aniso_U_12
N11 0.0288(7) 0.0309(7) 0.0245(6) 0.0071(5) 0.0009(5) 0.0032(5)
C12 0.0224(7) 0.0279(7) 0.0166(6) 0.0019(5) -0.0009(5) 0.0000(6)
C13 0.0288(8) 0.0337(8) 0.0222(7) 0.0062(6) 0.0036(6) 0.0054(6)
C14 0.0287(8) 0.0464(10) 0.0251(7) 0.0070(7) 0.0076(6) 0.0026(7)
C15 0.0337(9) 0.0385(9) 0.0229(7) 0.0095(6) 0.0029(6) -0.0050(7)
C16 0.0333(8) 0.0325(8) 0.0269(7) 0.0096(6) -0.0008(6) 0.0007(7)
N21 0.0212(6) 0.0257(6) 0.0186(5) 0.0043(5) 0.0039(4) 0.0032(5)
N22 0.0219(6) 0.0292(6) 0.0189(5) 0.0050(5) 0.0042(4) 0.0035(5)
C23 0.0225(7) 0.0254(7) 0.0175(6) 0.0013(5) 0.0006(5) 0.0031(6)
C24 0.0268(8) 0.0297(8) 0.0253(7) 0.0059(6) 0.0061(6) 0.0096(6)
C25 0.0226(7) 0.0319(8) 0.0243(7) 0.0039(6) 0.0081(6) 0.0067(6)
C26 0.0257(7) 0.0245(7) 0.0226(7) 0.0057(6) 0.0026(6) 0.0033(6)
C31 0.0216(7) 0.0233(7) 0.0207(6) 0.0071(5) 0.0060(5) 0.0065(6)
C32 0.0203(7) 0.0256(7) 0.0186(6) 0.0061(5) 0.0074(5) 0.0043(6)
C33 0.0218(7) 0.0227(7) 0.0214(6) 0.0060(5) 0.0097(5) 0.0040(6)
C34 0.0227(7) 0.0226(7) 0.0235(7) 0.0084(5) 0.0086(5) 0.0070(6)
C35 0.0193(7) 0.0241(7) 0.0200(6) 0.0073(5) 0.0087(5) 0.0050(6)
C36 0.0202(7) 0.0237(7) 0.0190(6) 0.0067(5) 0.0078(5) 0.0053(6)
C41 0.0237(7) 0.0319(8) 0.0222(7) 0.0070(6) 0.0053(6) 0.0078(6)
C42 0.0237(7) 0.0382(9) 0.0206(7) 0.0026(6) 0.0025(6) 0.0058(6)
C43 0.0293(8) 0.0286(8) 0.0267(7) -0.0012(6) 0.0054(6) 0.0042(6)
C44 0.0262(7) 0.0262(7) 0.0264(7) 0.0051(6) 0.0067(6) 0.0080(6)
C45 0.0202(7) 0.0255(7) 0.0204(6) 0.0052(5) 0.0081(5) 0.0050(6)
C46 0.0192(7) 0.0279(7) 0.0192(6) 0.0059(5) 0.0076(5) 0.0049(6)
C51 0.0214(7) 0.0222(7) 0.0227(6) 0.0073(5) 0.0067(5) 0.0073(6)
C52 0.0215(7) 0.0256(7) 0.0214(6) 0.0083(5) 0.0071(5) 0.0075(6)
N61 0.0234(6) 0.0268(6) 0.0267(6) 0.0068(5) 0.0041(5) 0.0058(5)
C62 0.0244(7) 0.0228(7) 0.0244(7) 0.0074(5) 0.0037(6) 0.0075(6)
C63 0.0279(8) 0.0305(8) 0.0266(7) 0.0029(6) 0.0059(6) 0.0053(6)
C64 0.0343(9) 0.0329(9) 0.0279(8) -0.0012(6) 0.0022(6) 0.0044(7)
C65 0.0272(8) 0.0275(8) 0.0342(8) 0.0051(6) -0.0008(6) 0.0027(6)
C66 0.0235(7) 0.0284(8) 0.0313(7) 0.0093(6) 0.0059(6) 0.0054(6)
N71 0.0235(6) 0.0202(6) 0.0214(6) 0.0039(4) 0.0043(5) 0.0033(5)
N72 0.0250(6) 0.0209(6) 0.0222(6) 0.0042(5) 0.0028(5) 0.0045(5)
C73 0.0229(7) 0.0210(7) 0.0239(7) 0.0065(5) 0.0050(5) 0.0076(6)
C74 0.0246(7) 0.0251(7) 0.0224(7) 0.0054(5) 0.0063(5) 0.0065(6)
C75 0.0268(7) 0.0243(7) 0.0205(6) 0.0028(5) 0.0048(5) 0.0068(6)
C76 0.0238(7) 0.0241(7) 0.0240(7) 0.0057(5) 0.0073(6) 0.0055(6)

loop_
_atom_type_symbol
_atom_type_description
_atom_type_scat_dispersion_real
_atom_type_scat_dispersion_imag
_atom_type_scat_source
C C 0.0033 0.0016 'International Tables Vol C Tables 4.2.6.8 and 6.1.1.4'
H H 0.0000 0.0000 'International Tables Vol C Tables 4.2.6.8 and 6.1.1.4'
N N 0.0061 0.0033 'International Tables Vol C Tables 4.2.6.8 and 6.1.1.4'

loop_
_geom_angle_atom_site_label_1
_geom_angle_atom_site_label_2
_geom_angle_atom_site_label_3
_geom_angle
_geom_angle_site_symmetry_1
_geom_angle_site_symmetry_3
_geom_angle_publ_flag
C16 N11 C12 117.08(13) . . ?
N11 C12 C13 122.82(13) . . ?
N11 C12 C23 116.32(12) . . ?
C13 C12 C23 120.86(13) . . ?
C14 C13 C12 118.77(14) . . ?
C14 C13 H13 120.6 . . ?
C12 C13 H13 120.6 . . ?
C15 C14 C13 119.05(15) . . ?
C15 C14 H14 120.5 . . ?
C13 C14 H14 120.5 . . ?
C14 C15 C16 118.28(13) . . ?
C14 C15 H15 120.9 . . ?
C16 C15 H15 120.9 . . ?
N11 C16 C15 123.98(14) . . ?
N11 C16 H16 118.0 . . ?
C15 C16 H16 118.0 . . ?
N22 N21 C25 112.09(11) . . ?
N22 N21 C26 119.48(11) . . ?
C25 N21 C26 128.34(12) . . ?
C23 N22 N21 104.39(11) . . ?
N22 C23 C24 111.48(12) . . ?
N22 C23 C12 120.10(12) . . ?
C24 C23 C12 128.42(12) . . ?
C25 C24 C23 104.77(12) . . ?
C25 C24 H24 127.6 . . ?
C23 C24 H24 127.6 . . ?
N21 C25 C24 107.26(12) . . ?
N21 C25 H25 126.4 . . ?
C24 C25 H25 126.4 . . ?
N21 C26 C32 114.10(11) . . ?
N21 C26 H26A 108.7 . . ?
C32 C26 H26A 108.7 . . ?
N21 C26 H26B 108.7 . . ?
C32 C26 H26B 108.7 . . ?
H26A C26 H26B 107.6 . . ?
C32 C31 C36 121.88(12) . . ?
C32 C31 H31 119.1 . . ?
C36 C31 H31 119.1 . . ?
C31 C32 C33 119.85(12) . . ?
C31 C32 C26 121.80(12) . . ?
C33 C32 C26 118.35(12) . . ?
C34 C33 C32 119.36(12) . . ?
C34 C33 C76 119.60(12) . . ?
C32 C33 C76 121.03(12) . . ?
C33 C34 C35 122.43(12) . . ?
C33 C34 H34 118.8 . . ?
C35 C34 H34 118.8 . . ?
C52 C35 C34 122.46(12) . . ?
C52 C35 C36 119.32(12) . . ?
C34 C35 C36 118.21(12) . . ?
C51 C36 C31 122.37(12) . . ?
C51 C36 C35 119.36(12) . . ?
C31 C36 C35 118.27(12) . . ?
C42 C41 C46 120.69(13) . . ?
C42 C41 H41 119.7 . . ?
C46 C41 H41 119.7 . . ?
C41 C42 C43 120.79(13) . . ?
C41 C42 H42 119.6 . . ?
C43 C42 H42 119.6 . . ?
C44 C43 C42 120.31(14) . . ?
C44 C43 H43 119.8 . . ?
C42 C43 H43 119.8 . . ?
C43 C44 C45 121.07(13) . . ?
C43 C44 H44 119.5 . . ?
C45 C44 H44 119.5 . . ?
C51 C45 C44 121.95(12) . . ?
C51 C45 C46 119.29(12) . . ?
C44 C45 C46 118.75(12) . . ?
C52 C46 C41 122.34(12) . . ?
C52 C46 C45 119.27(12) . . ?
C41 C46 C45 118.39(12) . . ?
C36 C51 C45 121.32(12) . . ?
C36 C51 H51 119.3 . . ?
C45 C51 H51 119.3 . . ?
C46 C52 C35 121.44(12) . . ?
C46 C52 H52 119.3 . . ?
C35 C52 H52 119.3 . . ?
C66 N61 C62 117.57(12) . . ?
N61 C62 C63 122.49(13) . . ?
N61 C62 C73 115.13(12) . . ?
C63 C62 C73 122.38(13) . . ?
C64 C63 C62 118.83(14) . . ?
C64 C63 H63 120.6 . . ?
C62 C63 H63 120.6 . . ?
C65 C64 C63 119.03(14) . . ?
C65 C64 H64 120.5 . . ?
C63 C64 H64 120.5 . . ?
C64 C65 C66 118.33(14) . . ?
C64 C65 H65 120.8 . . ?
C66 C65 H65 120.8 . . ?
N61 C66 C65 123.74(14) . . ?
N61 C66 H66 118.1 . . ?
C65 C66 H66 118.1 . . ?
C75 N71 N72 112.29(11) . . ?
C75 N71 C76 126.48(11) . . ?
N72 N71 C76 120.83(11) . . ?
C73 N72 N71 104.08(10) . . ?
N72 C73 C74 111.72(12) . . ?
N72 C73 C62 121.54(12) . . ?
C74 C73 C62 126.74(12) . . ?
C75 C74 C73 104.68(12) . . ?
C75 C74 H74 127.7 . . ?
C73 C74 H74 127.7 . . ?
N71 C75 C74 107.22(12) . . ?
N71 C75 H75 126.4 . . ?
C74 C75 H75 126.4 . . ?
N71 C76 C33 110.77(11) . . ?
N71 C76 H76A 109.5 . . ?
C33 C76 H76A 109.5 . . ?
N71 C76 H76B 109.5 . . ?
C33 C76 H76B 109.5 . . ?
H76A C76 H76B 108.1 . . ?

loop_
_geom_bond_atom_site_label_1
_geom_bond_atom_site_label_2
_geom_bond_distance
_geom_bond_site_symmetry_2
_geom_bond_publ_flag
N11 C16 1.3409(19) . ?
N11 C12 1.3457(18) . ?
C12 C13 1.394(2) . ?
C12 C23 1.4788(19) . ?
C13 C14 1.385(2) . ?
C13 H13 0.9500 . ?
C14 C15 1.383(2) . ?
C14 H14 0.9500 . ?
C15 C16 1.384(2) . ?
C15 H15 0.9500 . ?
C16 H16 0.9500 . ?
N21 N22 1.3530(15) . ?
N21 C25 1.3537(18) . ?
N21 C26 1.4542(17) . ?
N22 C23 1.3420(17) . ?
C23 C24 1.4035(19) . ?
C24 C25 1.369(2) . ?
C24 H24 0.9500 . ?
C25 H25 0.9500 . ?
C26 C32 1.5222(18) . ?
C26 H26A 0.9900 . ?
C26 H26B 0.9900 . ?
C31 C32 1.3657(19) . ?
C31 C36 1.4362(18) . ?
C31 H31 0.9500 . ?
C32 C33 1.4450(18) . ?
C33 C34 1.3678(19) . ?
C33 C76 1.5102(19) . ?
C34 C35 1.4266(19) . ?
C34 H34 0.9500 . ?
C35 C52 1.4026(18) . ?
C35 C36 1.4409(18) . ?
C36 C51 1.3959(19) . ?
C41 C42 1.362(2) . ?
C41 C46 1.4379(18) . ?
C41 H41 0.9500 . ?
C42 C43 1.422(2) . ?
C42 H42 0.9500 . ?
C43 C44 1.366(2) . ?
C43 H43 0.9500 . ?
C44 C45 1.425(2) . ?
C44 H44 0.9500 . ?
C45 C51 1.4082(18) . ?
C45 C46 1.4393(18) . ?
C46 C52 1.3989(19) . ?
C51 H51 0.9500 . ?
C52 H52 0.9500 . ?
N61 C66 1.3416(18) . ?
N61 C62 1.3452(18) . ?
C62 C63 1.399(2) . ?
C62 C73 1.4745(19) . ?
C63 C64 1.388(2) . ?
C63 H63 0.9500 . ?
C64 C65 1.386(2) . ?
C64 H64 0.9500 . ?
C65 C66 1.387(2) . ?
C65 H65 0.9500 . ?
C66 H66 0.9500 . ?
N71 C75 1.3555(17) . ?
N71 N72 1.3567(16) . ?
N71 C76 1.4667(17) . ?
N72 C73 1.3394(18) . ?
C73 C74 1.4091(19) . ?
C74 C75 1.366(2) . ?
C74 H74 0.9500 . ?
C75 H75 0.9500 . ?
C76 H76A 0.9900 . ?
C76 H76B 0.9900 . ?

loop_
_geom_torsion_atom_site_label_1
_geom_torsion_atom_site_label_2
_geom_torsion_atom_site_label_3
_geom_torsion_atom_site_label_4
_geom_torsion
_geom_torsion_site_symmetry_1
_geom_torsion_site_symmetry_2
_geom_torsion_site_symmetry_3
_geom_torsion_site_symmetry_4
_geom_torsion_publ_flag
C16 N11 C12 C13 -0.1(2) . . . . ?
C16 N11 C12 C23 179.45(12) . . . . ?
N11 C12 C13 C14 -0.7(2) . . . . ?
C23 C12 C13 C14 179.70(13) . . . . ?
C12 C13 C14 C15 0.6(2) . . . . ?
C13 C14 C15 C16 0.4(2) . . . . ?
C12 N11 C16 C15 1.2(2) . . . . ?
C14 C15 C16 N11 -1.3(2) . . . . ?
C25 N21 N22 C23 -0.34(14) . . . . ?
C26 N21 N22 C23 -177.21(11) . . . . ?
N21 N22 C23 C24 0.11(15) . . . . ?
N21 N22 C23 C12 179.01(11) . . . . ?
N11 C12 C23 N22 173.66(12) . . . . ?
C13 C12 C23 N22 -6.7(2) . . . . ?
N11 C12 C23 C24 -7.6(2) . . . . ?
C13 C12 C23 C24 171.97(14) . . . . ?
N22 C23 C24 C25 0.15(16) . . . . ?
C12 C23 C24 C25 -178.64(13) . . . . ?
N22 N21 C25 C24 0.45(16) . . . . ?
C26 N21 C25 C24 176.97(13) . . . . ?
C23 C24 C25 N21 -0.35(15) . . . . ?
N22 N21 C26 C32 -75.12(15) . . . . ?
C25 N21 C26 C32 108.58(15) . . . . ?
C36 C31 C32 C33 0.42(19) . . . . ?
C36 C31 C32 C26 -179.24(12) . . . . ?
N21 C26 C32 C31 -19.47(18) . . . . ?
N21 C26 C32 C33 160.87(11) . . . . ?
C31 C32 C33 C34 -0.22(19) . . . . ?
C26 C32 C33 C34 179.45(12) . . . . ?
C31 C32 C33 C76 -179.65(12) . . . . ?
C26 C32 C33 C76 0.02(18) . . . . ?
C32 C33 C34 C35 -0.14(19) . . . . ?
C76 C33 C34 C35 179.29(11) . . . . ?
C33 C34 C35 C52 -178.91(12) . . . . ?
C33 C34 C35 C36 0.30(19) . . . . ?
C32 C31 C36 C51 179.18(12) . . . . ?
C32 C31 C36 C35 -0.26(19) . . . . ?
C52 C35 C36 C51 -0.32(18) . . . . ?
C34 C35 C36 C51 -179.56(12) . . . . ?
C52 C35 C36 C31 179.13(11) . . . . ?
C34 C35 C36 C31 -0.11(17) . . . . ?
C46 C41 C42 C43 0.4(2) . . . . ?
C41 C42 C43 C44 0.4(2) . . . . ?
C42 C43 C44 C45 -0.7(2) . . . . ?
C43 C44 C45 C51 -178.72(13) . . . . ?
C43 C44 C45 C46 0.2(2) . . . . ?
C42 C41 C46 C52 179.04(13) . . . . ?
C42 C41 C46 C45 -0.84(19) . . . . ?
C51 C45 C46 C52 -0.38(18) . . . . ?
C44 C45 C46 C52 -179.34(12) . . . . ?
C51 C45 C46 C41 179.50(12) . . . . ?
C44 C45 C46 C41 0.55(18) . . . . ?
C31 C36 C51 C45 -179.18(12) . . . . ?
C35 C36 C51 C45 0.25(19) . . . . ?
C44 C45 C51 C36 179.02(12) . . . . ?
C46 C45 C51 C36 0.10(19) . . . . ?
C41 C46 C52 C35 -179.56(12) . . . . ?
C45 C46 C52 C35 0.32(19) . . . . ?
C34 C35 C52 C46 179.24(12) . . . . ?
C36 C35 C52 C46 0.03(19) . . . . ?
C66 N61 C62 C63 1.20(19) . . . . ?
C66 N61 C62 C73 -178.43(11) . . . . ?
N61 C62 C63 C64 -1.4(2) . . . . ?
C73 C62 C63 C64 178.17(13) . . . . ?
C62 C63 C64 C65 0.7(2) . . . . ?
C63 C64 C65 C66 0.2(2) . . . . ?
C62 N61 C66 C65 -0.3(2) . . . . ?
C64 C65 C66 N61 -0.4(2) . . . . ?
C75 N71 N72 C73 -0.51(14) . . . . ?
C76 N71 N72 C73 -173.77(11) . . . . ?
N71 N72 C73 C74 0.07(14) . . . . ?
N71 N72 C73 C62 179.74(11) . . . . ?
N61 C62 C73 N72 171.38(12) . . . . ?
C63 C62 C73 N72 -8.3(2) . . . . ?
N61 C62 C73 C74 -9.00(19) . . . . ?
C63 C62 C73 C74 171.37(13) . . . . ?
N72 C73 C74 C75 0.37(15) . . . . ?
C62 C73 C74 C75 -179.28(12) . . . . ?
N72 N71 C75 C74 0.76(15) . . . . ?
C76 N71 C75 C74 173.56(12) . . . . ?
C73 C74 C75 N71 -0.65(14) . . . . ?
C75 N71 C76 C33 46.50(17) . . . . ?
N72 N71 C76 C33 -141.26(11) . . . . ?
C34 C33 C76 N71 -108.26(14) . . . . ?
C32 C33 C76 N71 71.17(15) . . . . ?

loop_
_cod_related_entry_id
_cod_related_entry_database
_cod_related_entry_code
1 ChemSpider 30652893
